data_4067045
loop_
_publ_author_name
'Song, Li-Cheng'
'Zhao, Pei-Hua'
'Du, Zong-Qiang'
'Tang, Ming-Yi'
'Hu, Qing-Mei'

_publ_section_title
;
 Unexpected Synthesis of Tetrahedral Fe/S Clusters via Highly Reactive
 Butterfly Intermediates (\m-HS)2Fe2(CO)5[RP(CH2OH)2]
;
_journal_issue 22
_journal_name_full Organometallics
_journal_page_first 5751
_journal_paper_doi 10.1021/om100793d
_journal_volume 29
_journal_year 2010
_chemical_formula_moiety 'C18.50 H18 Cl Fe3 O7 P S2'
_chemical_formula_sum 'C18.5 H18 Cl Fe3 O7 P S2'
_chemical_formula_weight 650.42
_chemical_name_systematic
; 
 ? 
;
_space_group_IT_number 60
_symmetry_cell_setting orthorhombic
_symmetry_space_group_name_Hall '-P 2n 2ab'
_symmetry_space_group_name_H-M 'P b c n'
_atom_sites_solution_hydrogens geom
_atom_sites_solution_primary direct
_atom_sites_solution_secondary difmap
_audit_creation_method SHELXL-97
_cell_angle_alpha 90.00
_cell_angle_beta 90.00
_cell_angle_gamma 90.00
_cell_formula_units_Z 8
_cell_length_a 29.729(4)
_cell_length_b 8.5970(10)
_cell_length_c 18.939(3)
_cell_measurement_reflns_used 13263
_cell_measurement_temperature 113(2)
_cell_measurement_theta_max 27.90
_cell_measurement_theta_min 1.40
_cell_volume 4840.4(12)
_computing_cell_refinement 'CrystalClear-SM Expert 2.0 r2'
_computing_data_collection 'CrystalClear-SM Expert 2.0 r2 (Rigaku, 2009)'
_computing_data_reduction 'CrystalClear-SM Expert 2.0 r2'
_computing_molecular_graphics 'CrystalStructure 4.0'
_computing_publication_material 'CrystalStructure 4.0 (Rigaku, 2009)'
_computing_structure_refinement 'SHELXL-97 (Sheldrick, 2008)'
_computing_structure_solution 'SHELXS-97 (Sheldrick, 2008)'
_diffrn_ambient_temperature 113(2)
_diffrn_measured_fraction_theta_full 0.997
_diffrn_measured_fraction_theta_max 0.997
_diffrn_measurement_device_type 'Rigaku Saturn724 CCD camera'
_diffrn_measurement_method \w
_diffrn_radiation_monochromator multilayer
_diffrn_radiation_source 'rotating anode'
_diffrn_radiation_type MoK\a
_diffrn_radiation_wavelength 0.71075
_diffrn_reflns_av_R_equivalents 0.0607
_diffrn_reflns_av_sigmaI/netI 0.0371
_diffrn_reflns_limit_h_max 39
_diffrn_reflns_limit_h_min -39
_diffrn_reflns_limit_k_max 9
_diffrn_reflns_limit_k_min -11
_diffrn_reflns_limit_l_max 19
_diffrn_reflns_limit_l_min -24
_diffrn_reflns_number 36601
_diffrn_reflns_theta_full 27.89
_diffrn_reflns_theta_max 27.89
_diffrn_reflns_theta_min 1.37
_exptl_absorpt_coefficient_mu 2.161
_exptl_absorpt_correction_T_max 0.9185
_exptl_absorpt_correction_T_min 0.8129
_exptl_absorpt_correction_type multi-scan
_exptl_absorpt_process_details CrystalClear
_exptl_crystal_colour colorless
_exptl_crystal_density_diffrn 1.785
_exptl_crystal_density_method 'not measured'
_exptl_crystal_description prism
_exptl_crystal_F_000 2616
_exptl_crystal_size_max 0.10
_exptl_crystal_size_mid 0.08
_exptl_crystal_size_min 0.04
_refine_diff_density_max 0.672
_refine_diff_density_min -0.584
_refine_diff_density_rms 0.104
_refine_ls_extinction_method none
_refine_ls_goodness_of_fit_ref 1.273
_refine_ls_hydrogen_treatment mixed
_refine_ls_matrix_type full
_refine_ls_number_parameters 313
_refine_ls_number_reflns 5775
_refine_ls_number_restraints 5
_refine_ls_restrained_S_all 1.283
_refine_ls_R_factor_all 0.0593
_refine_ls_R_factor_gt 0.0556
_refine_ls_shift/su_max 0.001
_refine_ls_shift/su_mean 0.000
_refine_ls_structure_factor_coef Fsqd
_refine_ls_weighting_details 'calc w=1/[\s^2^(Fo^2^)+(0.0249P)^2^+10.6368P] where P=(Fo^2^+2Fc^2^)/3'
_refine_ls_weighting_scheme calc
_refine_ls_wR_factor_gt 0.1036
_refine_ls_wR_factor_ref 0.1052
_reflns_number_gt 5536
_reflns_number_total 5775
_reflns_threshold_expression >2sigma(I)
_cod_data_source_file om100793d_si_001.cif
_cod_data_source_block shelxl
_cod_original_formula_sum 'C18.50 H18 Cl Fe3 O7 P S2'
_cod_database_code 4067045

loop_
_symmetry_equiv_pos_as_xyz
'x, y, z'
'-x+1/2, y+1/2, z'
'x, -y, z+1/2'
'-x+1/2, -y+1/2, z+1/2'
'-x, -y, -z'
'x-1/2, -y-1/2, -z'
'-x, y, -z-1/2'
'x-1/2, y-1/2, -z-1/2'

loop_
_atom_site_label
_atom_site_type_symbol
_atom_site_fract_x
_atom_site_fract_y
_atom_site_fract_z
_atom_site_U_iso_or_equiv
_atom_site_adp_type
_atom_site_occupancy
_atom_site_symmetry_multiplicity
_atom_site_calc_flag
_atom_site_refinement_flags
Fe1 Fe 0.109299(17) 0.70541(6) 0.55387(3) 0.01564(12) Uani 1 1 d .
Fe2 Fe 0.029479(19) 0.75381(7) 0.59425(3) 0.02738(15) Uani 1 1 d .
Fe3 Fe 0.175393(18) 0.82356(6) 0.27091(3) 0.01844(13) Uani 1 1 d .
S1 S 0.05840(3) 0.51730(12) 0.57245(5) 0.0260(2) Uani 1 1 d .
S2 S 0.04813(3) 0.65910(12) 0.48806(5) 0.0246(2) Uani 1 1 d .
P1 P 0.16187(3) 0.57546(10) 0.49706(5) 0.01508(18) Uani 1 1 d .
O1 O 0.15512(9) 0.7357(3) 0.68916(14) 0.0265(6) Uani 1 1 d .
O2 O 0.13581(11) 1.0168(3) 0.50864(15) 0.0334(7) Uani 1 1 d .
O3 O 0.05359(12) 0.7898(5) 0.74284(17) 0.0596(11) Uani 1 1 d .
O4 O -0.06865(12) 0.7074(6) 0.6040(2) 0.0707(14) Uani 1 1 d .
O5 O 0.03187(16) 1.0895(4) 0.5692(2) 0.0661(13) Uani 1 1 d .
O6 O 0.19783(9) 0.3022(3) 0.46662(15) 0.0238(6) Uani 1 1 d D
H6 H 0.2056(15) 0.214(2) 0.478(2) 0.036 Uiso 1 1 d D
O7 O 0.25466(9) 0.5440(3) 0.49880(16) 0.0269(6) Uani 1 1 d D
H7 H 0.2476(16) 0.457(3) 0.486(2) 0.040 Uiso 1 1 d D
C1 C 0.13750(12) 0.7218(4) 0.63568(19) 0.0195(7) Uani 1 1 d .
C2 C 0.12584(13) 0.8928(4) 0.52561(19) 0.0222(8) Uani 1 1 d .
C3 C 0.04325(14) 0.7751(6) 0.6849(2) 0.0369(11) Uani 1 1 d .
C4 C -0.03062(16) 0.7240(7) 0.5996(3) 0.0457(13) Uani 1 1 d .
C5 C 0.03038(17) 0.9573(6) 0.5788(3) 0.0424(12) Uani 1 1 d .
C6 C 0.15981(12) 0.3629(4) 0.50363(19) 0.0186(7) Uani 1 1 d .
H6A H 0.1608 0.3305 0.5538 0.022 Uiso 1 1 calc R
H6B H 0.1316 0.3232 0.4824 0.022 Uiso 1 1 calc R
C7 C 0.21793(12) 0.6139(4) 0.5344(2) 0.0214(8) Uani 1 1 d .
H7A H 0.2227 0.7278 0.5350 0.026 Uiso 1 1 calc R
H7B H 0.2181 0.5776 0.5840 0.026 Uiso 1 1 calc R
C8 C 0.16797(14) 0.5974(4) 0.40059(18) 0.0223(8) Uani 1 1 d .
H8A H 0.1956 0.5424 0.3856 0.027 Uiso 1 1 calc R
H8B H 0.1422 0.5454 0.3774 0.027 Uiso 1 1 calc R
C9 C 0.17035(13) 0.7611(4) 0.37462(18) 0.0193(7) Uani 1 1 d .
C10 C 0.21015(14) 0.8511(4) 0.36302(19) 0.0252(8) Uani 1 1 d .
H10 H 0.2401 0.8180 0.3720 0.030 Uiso 1 1 calc R
C11 C 0.19720(17) 0.9982(5) 0.3359(2) 0.0314(10) Uani 1 1 d .
H11 H 0.2170 1.0805 0.3235 0.038 Uiso 1 1 calc R
C12 C 0.14954(17) 1.0013(5) 0.3305(2) 0.0320(10) Uani 1 1 d .
H12 H 0.1319 1.0858 0.3139 0.038 Uiso 1 1 calc R
C13 C 0.13300(14) 0.8549(4) 0.35446(19) 0.0248(8) Uani 1 1 d .
H13 H 0.1023 0.8250 0.3566 0.030 Uiso 1 1 calc R
C14 C 0.21915(15) 0.7489(5) 0.1943(2) 0.0284(9) Uani 1 1 d .
H14 H 0.2510 0.7464 0.1974 0.034 Uiso 1 1 calc R
C15 C 0.19252(15) 0.8752(5) 0.16894(19) 0.0278(9) Uani 1 1 d .
H15 H 0.2037 0.9717 0.1519 0.033 Uiso 1 1 calc R
C16 C 0.14649(15) 0.8323(5) 0.17337(19) 0.0302(9) Uani 1 1 d .
H16 H 0.1215 0.8950 0.1603 0.036 Uiso 1 1 calc R
C17 C 0.14449(16) 0.6780(5) 0.2010(2) 0.0313(9) Uani 1 1 d .
H17 H 0.1179 0.6193 0.2092 0.038 Uiso 1 1 calc R
C18 C 0.18923(15) 0.6275(5) 0.2142(2) 0.0284(9) Uani 1 1 d .
H18 H 0.1977 0.5294 0.2330 0.034 Uiso 1 1 calc R
Cl1 Cl -0.02596(11) 0.8607(4) 0.23165(18) 0.0674(8) Uani 0.50 1 d PD
Cl2 Cl 0.02533(14) 0.5966(4) 0.2821(2) 0.0811(11) Uani 0.50 1 d PD
C19 C 0.0235(4) 0.7573(15) 0.2295(8) 0.086(5) Uani 0.50 1 d PD
H19A H 0.0475 0.8257 0.2436 0.103 Uiso 0.50 1 d PR
H19B H 0.0292 0.7260 0.1817 0.103 Uiso 0.50 1 d PR

loop_
_atom_site_aniso_label
_atom_site_aniso_U_11
_atom_site_aniso_U_22
_atom_site_aniso_U_33
_atom_site_aniso_U_23
_atom_site_aniso_U_13
_atom_site_aniso_U_12
Fe1 0.0183(3) 0.0141(2) 0.0145(2) -0.00046(19) -0.00011(19) 0.00003(18)
Fe2 0.0192(3) 0.0408(3) 0.0221(3) -0.0112(3) -0.0021(2) 0.0063(2)
Fe3 0.0263(3) 0.0176(3) 0.0114(2) 0.00090(19) 0.0003(2) 0.0007(2)
S1 0.0238(5) 0.0258(5) 0.0285(5) -0.0002(4) 0.0028(4) -0.0065(4)
S2 0.0234(5) 0.0309(5) 0.0197(4) -0.0069(4) -0.0044(4) 0.0033(4)
P1 0.0188(4) 0.0128(4) 0.0137(4) 0.0003(3) 0.0011(3) -0.0005(3)
O1 0.0317(16) 0.0283(14) 0.0193(13) -0.0054(12) -0.0077(11) 0.0022(12)
O2 0.059(2) 0.0186(14) 0.0226(14) 0.0014(12) 0.0021(14) -0.0034(13)
O3 0.0328(19) 0.123(4) 0.0224(16) -0.017(2) 0.0044(14) -0.010(2)
O4 0.0232(19) 0.132(4) 0.057(2) -0.053(3) -0.0012(17) 0.002(2)
O5 0.098(3) 0.038(2) 0.063(3) -0.0142(19) -0.025(2) 0.031(2)
O6 0.0251(14) 0.0147(12) 0.0317(15) 0.0004(11) 0.0051(12) 0.0035(10)
O7 0.0187(13) 0.0224(13) 0.0397(16) -0.0094(12) 0.0089(12) -0.0027(10)
C1 0.0221(18) 0.0143(16) 0.0220(18) 0.0003(14) 0.0066(14) 0.0015(13)
C2 0.031(2) 0.0214(19) 0.0143(17) -0.0027(15) -0.0005(15) -0.0013(15)
C3 0.021(2) 0.061(3) 0.029(2) -0.009(2) 0.0045(17) -0.003(2)
C4 0.027(2) 0.074(4) 0.036(3) -0.029(3) -0.0009(19) 0.002(2)
C5 0.044(3) 0.047(3) 0.037(2) -0.020(2) -0.016(2) 0.020(2)
C6 0.0210(18) 0.0138(16) 0.0209(18) 0.0013(14) -0.0005(14) -0.0001(13)
C7 0.0176(18) 0.0226(18) 0.0240(18) -0.0054(15) 0.0026(14) -0.0023(14)
C8 0.038(2) 0.0142(17) 0.0148(17) 0.0004(14) 0.0011(15) 0.0001(15)
C9 0.031(2) 0.0158(16) 0.0112(15) 0.0002(13) 0.0003(14) 0.0043(14)
C10 0.032(2) 0.0259(19) 0.0178(18) -0.0020(15) -0.0050(16) -0.0013(16)
C11 0.059(3) 0.0185(19) 0.0168(18) -0.0030(15) -0.0012(18) -0.0061(18)
C12 0.061(3) 0.0208(19) 0.0142(17) 0.0005(15) 0.0029(18) 0.0141(19)
C13 0.032(2) 0.0275(19) 0.0149(17) -0.0002(16) 0.0052(15) 0.0086(16)
C14 0.035(2) 0.035(2) 0.0162(17) -0.0020(17) 0.0061(16) 0.0033(17)
C15 0.042(2) 0.027(2) 0.0141(17) 0.0060(16) 0.0077(16) 0.0001(17)
C16 0.037(2) 0.041(2) 0.0129(17) 0.0022(17) -0.0045(16) 0.0071(19)
C17 0.039(3) 0.036(2) 0.0184(19) -0.0082(17) -0.0020(17) -0.0107(19)
C18 0.048(3) 0.0208(19) 0.0163(18) -0.0059(15) 0.0007(17) 0.0039(17)
Cl1 0.0516(18) 0.084(2) 0.066(2) -0.0029(18) 0.0037(15) 0.0152(16)
Cl2 0.101(3) 0.0596(19) 0.083(2) 0.0321(18) -0.005(2) -0.0116(18)
C19 0.079(11) 0.075(10) 0.103(12) 0.020(9) 0.039(9) 0.028(8)

loop_
_atom_type_symbol
_atom_type_description
_atom_type_scat_dispersion_real
_atom_type_scat_dispersion_imag
_atom_type_scat_source
C C 0.0033 0.0016 'International Tables Vol C Tables 4.2.6.8 and 6.1.1.4'
H H 0.0000 0.0000 'International Tables Vol C Tables 4.2.6.8 and 6.1.1.4'
O O 0.0106 0.0060 'International Tables Vol C Tables 4.2.6.8 and 6.1.1.4'
S S 0.1246 0.1234 'International Tables Vol C Tables 4.2.6.8 and 6.1.1.4'
P P 0.1023 0.0942 'International Tables Vol C Tables 4.2.6.8 and 6.1.1.4'
Cl Cl 0.1484 0.1585 'International Tables Vol C Tables 4.2.6.8 and 6.1.1.4'
Fe Fe 0.3463 0.8444 'International Tables Vol C Tables 4.2.6.8 and 6.1.1.4'

loop_
_geom_angle_atom_site_label_1
_geom_angle_atom_site_label_2
_geom_angle_atom_site_label_3
_geom_angle
_geom_angle_site_symmetry_1
_geom_angle_site_symmetry_3
C1 Fe1 C2 93.50(16) . .
C1 Fe1 P1 97.59(12) . .
C2 Fe1 P1 96.72(13) . .
C1 Fe1 S2 152.49(12) . .
C2 Fe1 S2 102.67(13) . .
P1 Fe1 S2 102.36(4) . .
C1 Fe1 S1 103.88(12) . .
C2 Fe1 S1 153.20(13) . .
P1 Fe1 S1 100.94(4) . .
S2 Fe1 S1 53.94(4) . .
C1 Fe1 Fe2 99.61(12) . .
C2 Fe1 Fe2 101.70(13) . .
P1 Fe1 Fe2 153.86(4) . .
S2 Fe1 Fe2 55.64(3) . .
S1 Fe1 Fe2 55.79(3) . .
C5 Fe2 C3 93.1(2) . .
C5 Fe2 C4 99.4(2) . .
C3 Fe2 C4 100.9(2) . .
C5 Fe2 S2 101.95(16) . .
C3 Fe2 S2 148.13(15) . .
C4 Fe2 S2 104.07(14) . .
C5 Fe2 S1 148.97(17) . .
C3 Fe2 S1 100.53(17) . .
C4 Fe2 S1 105.10(18) . .
S2 Fe2 S1 53.91(4) . .
C5 Fe2 Fe1 95.65(17) . .
C3 Fe2 Fe1 95.35(14) . .
C4 Fe2 Fe1 157.13(15) . .
S2 Fe2 Fe1 55.66(3) . .
S1 Fe2 Fe1 55.66(3) . .
C16 Fe3 C17 40.98(17) . .
C16 Fe3 C18 68.80(17) . .
C17 Fe3 C18 40.75(17) . .
C16 Fe3 C13 115.94(17) . .
C17 Fe3 C13 107.82(18) . .
C18 Fe3 C13 129.93(17) . .
C16 Fe3 C10 169.54(17) . .
C17 Fe3 C10 148.59(16) . .
C18 Fe3 C10 116.34(16) . .
C13 Fe3 C10 68.57(16) . .
C16 Fe3 C9 148.26(17) . .
C17 Fe3 C9 115.45(16) . .
C18 Fe3 C9 107.71(15) . .
C13 Fe3 C9 40.84(14) . .
C10 Fe3 C9 41.02(15) . .
C16 Fe3 C15 40.67(17) . .
C17 Fe3 C15 68.46(17) . .
C18 Fe3 C15 68.41(16) . .
C13 Fe3 C15 148.97(16) . .
C10 Fe3 C15 130.96(17) . .
C9 Fe3 C15 169.54(17) . .
C16 Fe3 C11 130.64(17) . .
C17 Fe3 C11 169.35(18) . .
C18 Fe3 C11 149.16(19) . .
C13 Fe3 C11 68.43(17) . .
C10 Fe3 C11 40.59(16) . .
C9 Fe3 C11 68.75(15) . .
C15 Fe3 C11 109.25(17) . .
C16 Fe3 C12 108.25(17) . .
C17 Fe3 C12 130.23(19) . .
C18 Fe3 C12 168.95(19) . .
C13 Fe3 C12 40.80(16) . .
C10 Fe3 C12 68.47(17) . .
C9 Fe3 C12 68.84(14) . .
C15 Fe3 C12 116.81(16) . .
C11 Fe3 C12 40.59(19) . .
C16 Fe3 C14 68.79(17) . .
C17 Fe3 C14 68.59(18) . .
C18 Fe3 C14 40.66(17) . .
C13 Fe3 C14 168.87(16) . .
C10 Fe3 C14 108.63(17) . .
C9 Fe3 C14 130.13(16) . .
C15 Fe3 C14 40.77(16) . .
C11 Fe3 C14 116.99(18) . .
C12 Fe3 C14 149.36(18) . .
S2 S1 Fe1 62.97(4) . .
S2 S1 Fe2 62.89(4) . .
Fe1 S1 Fe2 68.55(4) . .
S1 S2 Fe2 63.20(4) . .
S1 S2 Fe1 63.09(4) . .
Fe2 S2 Fe1 68.70(3) . .
C6 P1 C7 100.55(17) . .
C6 P1 C8 99.92(16) . .
C7 P1 C8 105.84(18) . .
C6 P1 Fe1 116.68(12) . .
C7 P1 Fe1 111.35(12) . .
C8 P1 Fe1 120.11(13) . .
C6 O6 H6 116(3) . .
C7 O7 H7 110(4) . .
O1 C1 Fe1 178.2(3) . .
O2 C2 Fe1 178.0(4) . .
O3 C3 Fe2 177.7(4) . .
O4 C4 Fe2 178.6(4) . .
O5 C5 Fe2 178.6(5) . .
O6 C6 P1 107.7(2) . .
O6 C6 H6A 110.2 . .
P1 C6 H6A 110.2 . .
O6 C6 H6B 110.2 . .
P1 C6 H6B 110.2 . .
H6A C6 H6B 108.5 . .
O7 C7 P1 116.1(3) . .
O7 C7 H7A 108.3 . .
P1 C7 H7A 108.3 . .
O7 C7 H7B 108.3 . .
P1 C7 H7B 108.3 . .
H7A C7 H7B 107.4 . .
C9 C8 P1 115.3(2) . .
C9 C8 H8A 108.5 . .
P1 C8 H8A 108.5 . .
C9 C8 H8B 108.5 . .
P1 C8 H8B 108.5 . .
H8A C8 H8B 107.5 . .
C13 C9 C10 107.3(3) . .
C13 C9 C8 125.8(4) . .
C10 C9 C8 126.9(3) . .
C13 C9 Fe3 69.5(2) . .
C10 C9 Fe3 69.5(2) . .
C8 C9 Fe3 124.6(2) . .
C11 C10 C9 108.2(4) . .
C11 C10 Fe3 69.9(2) . .
C9 C10 Fe3 69.5(2) . .
C11 C10 H10 125.9 . .
C9 C10 H10 125.9 . .
Fe3 C10 H10 126.3 . .
C10 C11 C12 108.3(4) . .
C10 C11 Fe3 69.5(2) . .
C12 C11 Fe3 69.8(2) . .
C10 C11 H11 125.8 . .
C12 C11 H11 125.8 . .
Fe3 C11 H11 126.4 . .
C11 C12 C13 107.7(4) . .
C11 C12 Fe3 69.6(2) . .
C13 C12 Fe3 69.3(2) . .
C11 C12 H12 126.2 . .
C13 C12 H12 126.2 . .
Fe3 C12 H12 126.5 . .
C9 C13 C12 108.5(4) . .
C9 C13 Fe3 69.6(2) . .
C12 C13 Fe3 69.9(2) . .
C9 C13 H13 125.8 . .
C12 C13 H13 125.8 . .
Fe3 C13 H13 126.3 . .
C18 C14 C15 107.5(4) . .
C18 C14 Fe3 69.3(2) . .
C15 C14 Fe3 69.4(2) . .
C18 C14 H14 126.3 . .
C15 C14 H14 126.3 . .
Fe3 C14 H14 126.6 . .
C16 C15 C14 108.5(4) . .
C16 C15 Fe3 69.4(2) . .
C14 C15 Fe3 69.8(2) . .
C16 C15 H15 125.7 . .
C14 C15 H15 125.7 . .
Fe3 C15 H15 126.6 . .
C15 C16 C17 107.6(4) . .
C15 C16 Fe3 69.9(2) . .
C17 C16 Fe3 69.6(2) . .
C15 C16 H16 126.2 . .
C17 C16 H16 126.2 . .
Fe3 C16 H16 125.9 . .
C18 C17 C16 108.0(4) . .
C18 C17 Fe3 69.6(2) . .
C16 C17 Fe3 69.5(2) . .
C18 C17 H17 126.0 . .
C16 C17 H17 126.0 . .
Fe3 C17 H17 126.5 . .
C17 C18 C14 108.4(4) . .
C17 C18 Fe3 69.6(2) . .
C14 C18 Fe3 70.1(2) . .
C17 C18 H18 125.8 . .
C14 C18 H18 125.8 . .
Fe3 C18 H18 126.1 . .
C19 Cl1 Cl1 71.5(6) 7_556 7_556
C19 Cl1 C19 64.1(8) 7_556 .
Cl1 Cl1 C19 39.6(6) 7_556 .
C19 Cl1 Cl2 46.2(5) 7_556 7_556
Cl1 Cl1 Cl2 92.25(13) 7_556 7_556
C19 Cl1 Cl2 58.4(5) . 7_556
C19 Cl2 Cl2 67.0(6) . 7_556
C19 Cl2 C19 50.1(6) . 7_556
Cl2 Cl2 C19 51.0(3) 7_556 7_556
C19 Cl2 Cl1 29.3(6) . 7_556
Cl2 Cl2 Cl1 86.26(13) 7_556 7_556
C19 Cl2 Cl1 46.6(2) 7_556 7_556
Cl1 C19 C19 75.3(8) 7_556 7_556
Cl1 C19 Cl2 104.5(10) 7_556 .
C19 C19 Cl2 75.2(7) 7_556 .
Cl1 C19 Cl1 68.9(5) 7_556 .
C19 C19 Cl1 40.5(7) 7_556 .
Cl2 C19 Cl1 115.6(6) . .
Cl1 C19 Cl2 129.9(8) 7_556 7_556
C19 C19 Cl2 54.7(5) 7_556 7_556
Cl2 C19 Cl2 62.0(5) . 7_556
Cl1 C19 Cl2 75.0(5) . 7_556
Cl1 C19 H19A 46.2 7_556 .
C19 C19 H19A 121.0 7_556 .
Cl2 C19 H19A 108.2 . .
Cl1 C19 H19A 108.1 . .
Cl2 C19 H19A 169.5 7_556 .
Cl1 C19 H19B 143.6 7_556 .
C19 C19 H19B 127.7 7_556 .
Cl2 C19 H19B 108.6 . .
Cl1 C19 H19B 108.5 . .
Cl2 C19 H19B 80.3 7_556 .
H19A C19 H19B 107.6 . .

loop_
_geom_bond_atom_site_label_1
_geom_bond_atom_site_label_2
_geom_bond_distance
_geom_bond_site_symmetry_2
Fe1 C1 1.767(4) .
Fe1 C2 1.767(4) .
Fe1 P1 2.2018(10) .
Fe1 S2 2.2402(11) .
Fe1 S1 2.2425(11) .
Fe1 Fe2 2.5277(8) .
Fe2 C5 1.774(5) .
Fe2 C3 1.775(4) .
Fe2 C4 1.808(5) .
Fe2 S2 2.2395(11) .
Fe2 S1 2.2458(12) .
Fe3 C16 2.039(4) .
Fe3 C17 2.040(4) .
Fe3 C18 2.041(4) .
Fe3 C13 2.041(4) .
Fe3 C10 2.041(4) .
Fe3 C9 2.042(3) .
Fe3 C15 2.046(4) .
Fe3 C11 2.047(4) .
Fe3 C12 2.049(4) .
Fe3 C14 2.051(4) .
S1 S2 2.0332(14) .
P1 C6 1.832(3) .
P1 C7 1.840(4) .
P1 C8 1.846(4) .
O1 C1 1.147(4) .
O2 C2 1.152(5) .
O3 C3 1.146(5) .
O4 C4 1.143(6) .
O5 C5 1.152(6) .
O6 C6 1.429(4) .
O6 H6 0.818(10) .
O7 C7 1.417(4) .
O7 H7 0.816(10) .
C6 H6A 0.9900 .
C6 H6B 0.9900 .
C7 H7A 0.9900 .
C7 H7B 0.9900 .
C8 C9 1.493(5) .
C8 H8A 0.9900 .
C8 H8B 0.9900 .
C9 C13 1.424(5) .
C9 C10 1.431(5) .
C10 C11 1.418(6) .
C10 H10 0.9500 .
C11 C12 1.421(7) .
C11 H11 0.9500 .
C12 C13 1.426(6) .
C12 H12 0.9500 .
C13 H13 0.9500 .
C14 C18 1.422(6) .
C14 C15 1.427(6) .
C14 H14 0.9500 .
C15 C16 1.420(6) .
C15 H15 0.9500 .
C16 C17 1.428(6) .
C16 H16 0.9500 .
C17 C18 1.421(6) .
C17 H17 0.9500 .
C18 H18 0.9500 .
Cl1 C19 1.156(18) 7_556
Cl1 Cl1 1.693(6) 7_556
Cl1 C19 1.720(8) .
Cl1 Cl2 2.286(5) 7_556
Cl2 C19 1.704(8) .
Cl2 Cl2 1.935(8) 7_556
Cl2 C19 2.017(16) 7_556
Cl2 Cl1 2.286(5) 7_556
C19 Cl1 1.156(18) 7_556
C19 C19 1.600(19) 7_556
C19 Cl2 2.017(16) 7_556
C19 H19A 0.9600 .
C19 H19B 0.9600 .

loop_
_geom_torsion_atom_site_label_1
_geom_torsion_atom_site_label_2
_geom_torsion_atom_site_label_3
_geom_torsion_atom_site_label_4
_geom_torsion
_geom_torsion_site_symmetry_1
_geom_torsion_site_symmetry_4
C1 Fe1 Fe2 C5 92.46(18) . .
C2 Fe1 Fe2 C5 -3.18(19) . .
P1 Fe1 Fe2 C5 -137.06(16) . .
S2 Fe1 Fe2 C5 -100.63(15) . .
S1 Fe1 Fe2 C5 -167.22(15) . .
C1 Fe1 Fe2 C3 -1.2(2) . .
C2 Fe1 Fe2 C3 -96.8(2) . .
P1 Fe1 Fe2 C3 129.27(18) . .
S2 Fe1 Fe2 C3 165.71(18) . .
S1 Fe1 Fe2 C3 99.11(17) . .
C1 Fe1 Fe2 C4 -136.4(5) . .
C2 Fe1 Fe2 C4 127.9(5) . .
P1 Fe1 Fe2 C4 -6.0(5) . .
S2 Fe1 Fe2 C4 30.5(5) . .
S1 Fe1 Fe2 C4 -36.1(5) . .
C1 Fe1 Fe2 S2 -166.91(12) . .
C2 Fe1 Fe2 S2 97.45(12) . .
P1 Fe1 Fe2 S2 -36.43(8) . .
S1 Fe1 Fe2 S2 -66.59(5) . .
C1 Fe1 Fe2 S1 -100.32(12) . .
C2 Fe1 Fe2 S1 164.04(13) . .
P1 Fe1 Fe2 S1 30.16(8) . .
S2 Fe1 Fe2 S1 66.59(5) . .
C1 Fe1 S1 S2 161.85(12) . .
C2 Fe1 S1 S2 32.9(3) . .
P1 Fe1 S1 S2 -97.41(5) . .
Fe2 Fe1 S1 S2 69.56(4) . .
C1 Fe1 S1 Fe2 92.29(12) . .
C2 Fe1 S1 Fe2 -36.7(3) . .
P1 Fe1 S1 Fe2 -166.97(4) . .
S2 Fe1 S1 Fe2 -69.56(4) . .
C5 Fe2 S1 S2 -44.4(3) . .
C3 Fe2 S1 S2 -158.97(15) . .
C4 Fe2 S1 S2 96.60(17) . .
Fe1 Fe2 S1 S2 -69.67(4) . .
C5 Fe2 S1 Fe1 25.3(3) . .
C3 Fe2 S1 Fe1 -89.30(15) . .
C4 Fe2 S1 Fe1 166.28(17) . .
S2 Fe2 S1 Fe1 69.67(4) . .
Fe1 S1 S2 Fe2 -78.46(3) . .
Fe2 S1 S2 Fe1 78.46(3) . .
C5 Fe2 S2 S1 158.37(17) . .
C3 Fe2 S2 S1 41.9(3) . .
C4 Fe2 S2 S1 -98.6(2) . .
Fe1 Fe2 S2 S1 69.67(4) . .
C5 Fe2 S2 Fe1 88.70(16) . .
C3 Fe2 S2 Fe1 -27.7(3) . .
C4 Fe2 S2 Fe1 -168.3(2) . .
S1 Fe2 S2 Fe1 -69.67(4) . .
C1 Fe1 S2 S1 -40.9(3) . .
C2 Fe1 S2 S1 -165.46(13) . .
P1 Fe1 S2 S1 94.63(5) . .
Fe2 Fe1 S2 S1 -69.83(4) . .
C1 Fe1 S2 Fe2 28.9(3) . .
C2 Fe1 S2 Fe2 -95.63(13) . .
P1 Fe1 S2 Fe2 164.46(4) . .
S1 Fe1 S2 Fe2 69.83(4) . .
C1 Fe1 P1 C6 88.47(18) . .
C2 Fe1 P1 C6 -177.08(18) . .
S2 Fe1 P1 C6 -72.49(14) . .
S1 Fe1 P1 C6 -17.33(14) . .
Fe2 Fe1 P1 C6 -42.36(17) . .
C1 Fe1 P1 C7 -26.14(18) . .
C2 Fe1 P1 C7 68.32(18) . .
S2 Fe1 P1 C7 172.91(14) . .
S1 Fe1 P1 C7 -131.94(14) . .
Fe2 Fe1 P1 C7 -156.97(14) . .
C1 Fe1 P1 C8 -150.58(18) . .
C2 Fe1 P1 C8 -56.12(19) . .
S2 Fe1 P1 C8 48.47(15) . .
S1 Fe1 P1 C8 103.62(15) . .
Fe2 Fe1 P1 C8 78.59(17) . .
C2 Fe1 C1 O1 59(12) . .
P1 Fe1 C1 O1 156(12) . .
S2 Fe1 C1 O1 -67(12) . .
S1 Fe1 C1 O1 -100(12) . .
Fe2 Fe1 C1 O1 -43(12) . .
C1 Fe1 C2 O2 -69(12) . .
P1 Fe1 C2 O2 -167(12) . .
S2 Fe1 C2 O2 88(12) . .
S1 Fe1 C2 O2 62(12) . .
Fe2 Fe1 C2 O2 31(12) . .
C5 Fe2 C3 O3 -76(13) . .
C4 Fe2 C3 O3 -176(100) . .
S2 Fe2 C3 O3 43(13) . .
S1 Fe2 C3 O3 76(13) . .
Fe1 Fe2 C3 O3 20(13) . .
C5 Fe2 C4 O4 -58(25) . .
C3 Fe2 C4 O4 37(25) . .
S2 Fe2 C4 O4 -163(25) . .
S1 Fe2 C4 O4 141(25) . .
Fe1 Fe2 C4 O4 171(100) . .
C3 Fe2 C5 O5 63(21) . .
C4 Fe2 C5 O5 164(21) . .
S2 Fe2 C5 O5 -89(21) . .
S1 Fe2 C5 O5 -54(21) . .
Fe1 Fe2 C5 O5 -33(21) . .
C7 P1 C6 O6 -56.4(3) . .
C8 P1 C6 O6 51.9(3) . .
Fe1 P1 C6 O6 -176.93(18) . .
C6 P1 C7 O7 59.8(3) . .
C8 P1 C7 O7 -43.8(3) . .
Fe1 P1 C7 O7 -176.0(2) . .
C6 P1 C8 C9 179.4(3) . .
C7 P1 C8 C9 -76.6(3) . .
Fe1 P1 C8 C9 50.5(3) . .
P1 C8 C9 C13 -89.7(4) . .
P1 C8 C9 C10 92.6(4) . .
P1 C8 C9 Fe3 -178.3(2) . .
C16 Fe3 C9 C13 -53.2(4) . .
C17 Fe3 C9 C13 -88.1(3) . .
C18 Fe3 C9 C13 -131.4(2) . .
C10 Fe3 C9 C13 118.6(3) . .
C15 Fe3 C9 C13 162.1(8) . .
C11 Fe3 C9 C13 81.2(3) . .
C12 Fe3 C9 C13 37.5(3) . .
C14 Fe3 C9 C13 -170.8(2) . .
C16 Fe3 C9 C10 -171.8(3) . .
C17 Fe3 C9 C10 153.3(2) . .
C18 Fe3 C9 C10 110.0(2) . .
C13 Fe3 C9 C10 -118.6(3) . .
C15 Fe3 C9 C10 43.5(9) . .
C11 Fe3 C9 C10 -37.4(2) . .
C12 Fe3 C9 C10 -81.1(3) . .
C14 Fe3 C9 C10 70.6(3) . .
C16 Fe3 C9 C8 66.9(5) . .
C17 Fe3 C9 C8 31.9(4) . .
C18 Fe3 C9 C8 -11.3(4) . .
C13 Fe3 C9 C8 120.1(4) . .
C10 Fe3 C9 C8 -121.3(4) . .
C15 Fe3 C9 C8 -77.8(10) . .
C11 Fe3 C9 C8 -158.7(4) . .
C12 Fe3 C9 C8 157.6(4) . .
C14 Fe3 C9 C8 -50.7(4) . .
C13 C9 C10 C11 -0.1(4) . .
C8 C9 C10 C11 177.9(3) . .
Fe3 C9 C10 C11 59.4(3) . .
C13 C9 C10 Fe3 -59.5(2) . .
C8 C9 C10 Fe3 118.5(4) . .
C16 Fe3 C10 C11 36.1(10) . .
C17 Fe3 C10 C11 -170.8(3) . .
C18 Fe3 C10 C11 153.5(3) . .
C13 Fe3 C10 C11 -81.4(3) . .
C9 Fe3 C10 C11 -119.5(3) . .
C15 Fe3 C10 C11 70.0(3) . .
C12 Fe3 C10 C11 -37.4(3) . .
C14 Fe3 C10 C11 110.0(3) . .
C16 Fe3 C10 C9 155.6(9) . .
C17 Fe3 C10 C9 -51.2(4) . .
C18 Fe3 C10 C9 -87.0(3) . .
C13 Fe3 C10 C9 38.1(2) . .
C15 Fe3 C10 C9 -170.5(2) . .
C11 Fe3 C10 C9 119.5(3) . .
C12 Fe3 C10 C9 82.1(2) . .
C14 Fe3 C10 C9 -130.4(2) . .
C9 C10 C11 C12 0.1(4) . .
Fe3 C10 C11 C12 59.2(3) . .
C9 C10 C11 Fe3 -59.1(3) . .
C16 Fe3 C11 C10 -171.9(2) . .
C17 Fe3 C11 C10 153.1(9) . .
C18 Fe3 C11 C10 -51.4(4) . .
C13 Fe3 C11 C10 81.8(3) . .
C9 Fe3 C11 C10 37.8(2) . .
C15 Fe3 C11 C10 -131.3(3) . .
C12 Fe3 C11 C10 119.7(3) . .
C14 Fe3 C11 C10 -87.5(3) . .
C16 Fe3 C11 C12 68.4(3) . .
C17 Fe3 C11 C12 33.4(10) . .
C18 Fe3 C11 C12 -171.0(3) . .
C13 Fe3 C11 C12 -37.9(2) . .
C10 Fe3 C11 C12 -119.7(3) . .
C9 Fe3 C11 C12 -81.9(2) . .
C15 Fe3 C11 C12 109.1(3) . .
C14 Fe3 C11 C12 152.8(2) . .
C10 C11 C12 C13 0.0(4) . .
Fe3 C11 C12 C13 59.0(3) . .
C10 C11 C12 Fe3 -59.0(3) . .
C16 Fe3 C12 C11 -132.0(2) . .
C17 Fe3 C12 C11 -172.3(2) . .
C18 Fe3 C12 C11 155.4(8) . .
C13 Fe3 C12 C11 119.2(3) . .
C10 Fe3 C12 C11 37.4(2) . .
C9 Fe3 C12 C11 81.6(2) . .
C15 Fe3 C12 C11 -88.7(3) . .
C14 Fe3 C12 C11 -53.0(4) . .
C16 Fe3 C12 C13 108.8(3) . .
C17 Fe3 C12 C13 68.5(3) . .
C18 Fe3 C12 C13 36.2(9) . .
C10 Fe3 C12 C13 -81.7(3) . .
C9 Fe3 C12 C13 -37.5(2) . .
C15 Fe3 C12 C13 152.1(2) . .
C11 Fe3 C12 C13 -119.2(3) . .
C14 Fe3 C12 C13 -172.2(3) . .
C10 C9 C13 C12 0.1(4) . .
C8 C9 C13 C12 -177.9(3) . .
Fe3 C9 C13 C12 -59.3(3) . .
C10 C9 C13 Fe3 59.5(2) . .
C8 C9 C13 Fe3 -118.6(3) . .
C11 C12 C13 C9 -0.1(4) . .
Fe3 C12 C13 C9 59.1(3) . .
C11 C12 C13 Fe3 -59.2(3) . .
C16 Fe3 C13 C9 152.1(2) . .
C17 Fe3 C13 C9 108.6(2) . .
C18 Fe3 C13 C9 68.8(3) . .
C10 Fe3 C13 C9 -38.3(2) . .
C15 Fe3 C13 C9 -173.8(3) . .
C11 Fe3 C13 C9 -82.0(2) . .
C12 Fe3 C13 C9 -119.7(4) . .
C14 Fe3 C13 C9 39.2(10) . .
C16 Fe3 C13 C12 -88.2(3) . .
C17 Fe3 C13 C12 -131.7(3) . .
C18 Fe3 C13 C12 -171.5(3) . .
C10 Fe3 C13 C12 81.4(3) . .
C9 Fe3 C13 C12 119.7(4) . .
C15 Fe3 C13 C12 -54.1(4) . .
C11 Fe3 C13 C12 37.7(3) . .
C14 Fe3 C13 C12 158.9(8) . .
C16 Fe3 C14 C18 -81.7(3) . .
C17 Fe3 C14 C18 -37.6(2) . .
C13 Fe3 C14 C18 35.5(10) . .
C10 Fe3 C14 C18 109.0(3) . .
C9 Fe3 C14 C18 68.2(3) . .
C15 Fe3 C14 C18 -119.0(4) . .
C11 Fe3 C14 C18 152.4(2) . .
C12 Fe3 C14 C18 -172.0(3) . .
C16 Fe3 C14 C15 37.3(3) . .
C17 Fe3 C14 C15 81.4(3) . .
C18 Fe3 C14 C15 119.0(4) . .
C13 Fe3 C14 C15 154.5(8) . .
C10 Fe3 C14 C15 -131.9(2) . .
C9 Fe3 C14 C15 -172.7(2) . .
C11 Fe3 C14 C15 -88.6(3) . .
C12 Fe3 C14 C15 -52.9(4) . .
C18 C14 C15 C16 0.2(4) . .
Fe3 C14 C15 C16 -58.8(3) . .
C18 C14 C15 Fe3 59.0(3) . .
C17 Fe3 C15 C16 38.2(3) . .
C18 Fe3 C15 C16 82.2(3) . .
C13 Fe3 C15 C16 -50.8(4) . .
C10 Fe3 C15 C16 -171.1(2) . .
C9 Fe3 C15 C16 152.2(8) . .
C11 Fe3 C15 C16 -130.7(3) . .
C12 Fe3 C15 C16 -87.1(3) . .
C14 Fe3 C15 C16 120.0(4) . .
C16 Fe3 C15 C14 -120.0(4) . .
C17 Fe3 C15 C14 -81.8(3) . .
C18 Fe3 C15 C14 -37.8(3) . .
C13 Fe3 C15 C14 -170.7(3) . .
C10 Fe3 C15 C14 69.0(3) . .
C9 Fe3 C15 C14 32.2(10) . .
C11 Fe3 C15 C14 109.3(3) . .
C12 Fe3 C15 C14 152.9(3) . .
C14 C15 C16 C17 -0.6(4) . .
Fe3 C15 C16 C17 -59.6(3) . .
C14 C15 C16 Fe3 59.0(3) . .
C17 Fe3 C16 C15 -118.7(4) . .
C18 Fe3 C16 C15 -81.1(3) . .
C13 Fe3 C16 C15 153.6(2) . .
C10 Fe3 C16 C15 40.3(10) . .
C9 Fe3 C16 C15 -170.7(3) . .
C11 Fe3 C16 C15 70.6(3) . .
C12 Fe3 C16 C15 110.2(3) . .
C14 Fe3 C16 C15 -37.4(2) . .
C18 Fe3 C16 C17 37.6(3) . .
C13 Fe3 C16 C17 -87.6(3) . .
C10 Fe3 C16 C17 159.0(9) . .
C9 Fe3 C16 C17 -52.0(4) . .
C15 Fe3 C16 C17 118.7(4) . .
C11 Fe3 C16 C17 -170.7(3) . .
C12 Fe3 C16 C17 -131.1(3) . .
C14 Fe3 C16 C17 81.3(3) . .
C15 C16 C17 C18 0.6(4) . .
Fe3 C16 C17 C18 -59.2(3) . .
C15 C16 C17 Fe3 59.8(3) . .
C16 Fe3 C17 C18 119.4(4) . .
C13 Fe3 C17 C18 -131.3(2) . .
C10 Fe3 C17 C18 -53.4(4) . .
C9 Fe3 C17 C18 -87.9(3) . .
C15 Fe3 C17 C18 81.5(3) . .
C11 Fe3 C17 C18 161.0(9) . .
C12 Fe3 C17 C18 -171.0(2) . .
C14 Fe3 C17 C18 37.5(2) . .
C18 Fe3 C17 C16 -119.4(4) . .
C13 Fe3 C17 C16 109.3(3) . .
C10 Fe3 C17 C16 -172.8(3) . .
C9 Fe3 C17 C16 152.7(2) . .
C15 Fe3 C17 C16 -37.9(2) . .
C11 Fe3 C17 C16 41.6(10) . .
C12 Fe3 C17 C16 69.6(3) . .
C14 Fe3 C17 C16 -81.9(3) . .
C16 C17 C18 C14 -0.5(4) . .
Fe3 C17 C18 C14 -59.6(3) . .
C16 C17 C18 Fe3 59.1(3) . .
C15 C14 C18 C17 0.2(4) . .
Fe3 C14 C18 C17 59.3(3) . .
C15 C14 C18 Fe3 -59.1(3) . .
C16 Fe3 C18 C17 -37.8(2) . .
C13 Fe3 C18 C17 68.9(3) . .
C10 Fe3 C18 C17 152.2(2) . .
C9 Fe3 C18 C17 108.7(2) . .
C15 Fe3 C18 C17 -81.6(3) . .
C11 Fe3 C18 C17 -173.3(3) . .
C12 Fe3 C18 C17 38.7(9) . .
C14 Fe3 C18 C17 -119.5(3) . .
C16 Fe3 C18 C14 81.7(3) . .
C17 Fe3 C18 C14 119.5(3) . .
C13 Fe3 C18 C14 -171.6(2) . .
C10 Fe3 C18 C14 -88.3(3) . .
C9 Fe3 C18 C14 -131.8(2) . .
C15 Fe3 C18 C14 37.9(2) . .
C11 Fe3 C18 C14 -53.8(4) . .
C12 Fe3 C18 C14 158.2(8) . .
Cl2 Cl2 C19 Cl1 127.8(7) 7_556 7_556
C19 Cl2 C19 Cl1 70.2(8) 7_556 7_556
Cl2 Cl2 C19 C19 57.6(8) 7_556 7_556
Cl1 Cl2 C19 C19 -70.2(8) 7_556 7_556
Cl2 Cl2 C19 Cl1 54.5(9) 7_556 .
C19 Cl2 C19 Cl1 -3.1(4) 7_556 .
Cl1 Cl2 C19 Cl1 -73.3(9) 7_556 .
C19 Cl2 C19 Cl2 -57.6(8) 7_556 7_556
Cl1 Cl2 C19 Cl2 -127.8(7) 7_556 7_556
C19 Cl1 C19 Cl1 -91.8(11) 7_556 7_556
Cl2 Cl1 C19 Cl1 -144.6(7) 7_556 7_556
Cl1 Cl1 C19 C19 91.8(11) 7_556 7_556
Cl2 Cl1 C19 C19 -52.7(6) 7_556 7_556
C19 Cl1 C19 Cl2 4.7(6) 7_556 .
Cl1 Cl1 C19 Cl2 96.5(12) 7_556 .
Cl2 Cl1 C19 Cl2 -48.1(9) 7_556 .
C19 Cl1 C19 Cl2 52.7(6) 7_556 7_556
Cl1 Cl1 C19 Cl2 144.6(7) 7_556 7_556
